data_7131082
loop_
_publ_author_name
'Yu, Haiping'
'Fu, Kaiyue'
'Yang, Guang'
'Liu, Mengyu'
'Yang, Peng'
'Liu, Tao'

_publ_section_title
;
 Divergent upgrading pathways of sulfones with primary alcohols:
 nickel-catalyzed &#x3b1;-alkylation under N<sub>2</sub> and metal-free
 promoted &#x3b2;-olefination in open air.
;
_journal_issue 5
_journal_name_full 'Chemical communications (Cambridge, England)'
_journal_page_first 615
_journal_page_last 618
_journal_paper_doi 10.1039/d2cc05882k
_journal_volume 59
_journal_year 2023
_chemical_formula_moiety 'C19 H26 O3 S'
_chemical_formula_sum 'C19 H26 O3 S'
_chemical_formula_weight 334.46
_space_group_crystal_system triclinic
_space_group_IT_number 2
_space_group_name_Hall '-P 1'
_space_group_name_H-M_alt 'P -1'
_atom_sites_solution_hydrogens geom
_atom_sites_solution_primary direct
_atom_sites_solution_secondary difmap
_audit_creation_date 2022-07-31
_audit_creation_method
;
  Olex2 1.2
  (compiled Apr 23 2013 17:54:37, GUI svn.r4466)
;
_audit_update_record
;
2022-09-20 deposited with the CCDC.	2022-12-09 downloaded from the CCDC.
;
_cell_angle_alpha 112.511(7)
_cell_angle_beta 96.462(6)
_cell_angle_gamma 97.113(6)
_cell_formula_units_Z 2
_cell_length_a 6.1676(5)
_cell_length_b 11.8368(9)
_cell_length_c 13.6151(10)
_cell_measurement_reflns_used 2172
_cell_measurement_temperature 293(2)
_cell_measurement_theta_max 70.4540
_cell_measurement_theta_min 4.0760
_cell_volume 897.19(13)
_computing_cell_refinement 'CrysAlisPro 1.171.40.84a (Rigaku OD, 2020)'
_computing_data_collection 'CrysAlisPro 1.171.40.84a (Rigaku OD, 2020)'
_computing_data_reduction 'CrysAlisPro 1.171.40.84a (Rigaku OD, 2020)'
_computing_molecular_graphics
;
O. V. Dolomanov, L. J. Bourhis, R. J. Gildea, J. A. K. Howard and H. Puschmann,
OLEX2: a complete structure solution, refinement and analysis program.
J. Appl. Cryst. (2009). 42, 339-341.
;
_computing_publication_material
;
O. V. Dolomanov, L. J. Bourhis, R. J. Gildea, J. A. K. Howard and H. Puschmann,
OLEX2: a complete structure solution, refinement and analysis program.
J. Appl. Cryst. (2009). 42, 339-341.
;
_computing_structure_refinement
;
XL, G.M. Sheldrick, Acta Cryst.
(2008). A64, 112-122
;
_computing_structure_solution
;
XS, G.M. Sheldrick, Acta Cryst.
(2008). A64, 112-122
;
_diffrn_ambient_temperature 293(2)
_diffrn_detector 'CCD plate'
_diffrn_detector_area_resol_mean 16.0793
_diffrn_detector_type Eos
_diffrn_measured_fraction_theta_full 0.9991
_diffrn_measured_fraction_theta_max 0.9774
_diffrn_measurement_details
;
List of Runs (angles in degrees, time in seconds):

  # Type    Start    End  Width  t~exp~   \w     \q     \k     \f   Frames
#--------------------------------------------------------------------------
  1  \w    -46.00 -20.00   1.00    1.00    --    0.00 132.00   1.00   26
  2  \w    -48.00 -21.00   1.00    1.00    --    0.00 137.00 178.00   27
  3  \w     31.00 105.00   1.00    1.00    --   54.00-132.00 -68.00   74
  4  \w     52.00  77.00   1.00    1.00    --   54.00-137.00 115.00   25
  5  \w    110.00 135.00   1.00    1.00    --  108.00 137.00 178.00   25
  6  \w    112.00 137.00   1.00    1.00    --  108.00 132.00   1.00   25
  7  \w     82.00 118.00   1.00    1.00    --  108.00-132.00 -68.00   36
  8  \w     43.00  79.00   1.00    1.00    --  108.00-132.00 -68.00   36
  9  \w    -17.00  24.00   1.00    1.00    --    0.00 -77.00-150.00   41
 10  \w    -14.00  11.00   1.00    1.00    --    0.00 -77.00 -90.00   25
 11  \w    -19.00  14.00   1.00    1.00    --    0.00 -77.00-180.00   33
 12  \w     90.00 119.00   1.00    1.00    --   54.00  57.00 -30.00   29
 13  \w     28.00  62.00   1.00    1.00    --   54.00-125.00 120.00   34
 14  \w    -15.00  70.00   1.00    1.00    --   54.00 -57.00 -60.00   85
 15  \w    -15.00 107.00   1.00    1.00    --   54.00   0.00 150.00  122
 16  \w     -3.00  65.00   1.00    1.00    --   54.00 -57.00 120.00   68
 17  \w    123.00 155.00   1.00    1.00    --  108.00 111.00 -90.00   32
 18  \w    109.00 155.00   1.00    1.00    --  108.00 111.00-150.00   46
 19  \w     64.00 104.00   1.00    1.00    --  108.00 -77.00  60.00   40
 20  \w     75.00 140.00   1.00    1.00    --  108.00 178.00 120.00   65
 21  \w     90.00 178.00   1.00    1.00    --  108.00  37.00 -60.00   88
 22  \w    145.00 177.00   1.00    1.00    --  108.00  37.00 -30.00   32
 23  \w     91.00 119.00   1.00    1.00    --  108.00  63.00   0.00   28
 24  \w    115.00 176.00   1.00    1.00    --  108.00 111.00 -30.00   61
 25  \w     59.00 127.00   1.00    1.00    --  108.00 -63.00-120.00   68
 26  \w     74.00 104.00   1.00    1.00    --  108.00 -91.00 -90.00   30
 27  \w     51.00 100.00   1.00    1.00    --  108.00-111.00-180.00   49
 28  \w     36.00  63.00   1.00    1.00    --  108.00 -91.00 -90.00   27
 29  \w     91.00 174.00   1.00    1.00    --  108.00  50.00  30.00   83
 30  \w    127.00 152.00   1.00    1.00    --  108.00  63.00   0.00   25
 31  \w    103.00 176.00   1.00    1.00    --  108.00  77.00-120.00   73
 32  \w     37.00  65.00   1.00    1.00    --  108.00 -91.00-180.00   28
 33  \w     89.00 140.00   1.00    1.00    --  108.00  37.00 -30.00   51
 34  \w     39.00 121.00   1.00    1.00    --  108.00-137.00 115.00   82
;
_diffrn_measurement_device 'four-circle diffractometer'
_diffrn_measurement_device_type 'SuperNova, Dual, Cu at home/near, Eos'
_diffrn_measurement_method '\w scans'
_diffrn_orient_matrix_type 'CrysAlisPro convention (1999,Acta A55,543-557)'
_diffrn_orient_matrix_UB_11 0.0573736000
_diffrn_orient_matrix_UB_12 -0.0937421000
_diffrn_orient_matrix_UB_13 -0.1041764000
_diffrn_orient_matrix_UB_21 0.1761247000
_diffrn_orient_matrix_UB_22 -0.0344199000
_diffrn_orient_matrix_UB_23 0.0679287000
_diffrn_orient_matrix_UB_31 -0.1761821000
_diffrn_orient_matrix_UB_32 -0.1027361000
_diffrn_orient_matrix_UB_33 0.0024876000
_diffrn_radiation_monochromator mirror
_diffrn_radiation_probe x-ray
_diffrn_radiation_type 'Cu K\a'
_diffrn_radiation_wavelength 1.54184
_diffrn_reflns_av_R_equivalents 0.0327
_diffrn_reflns_av_unetI/netI 0.0372
_diffrn_reflns_limit_h_max 6
_diffrn_reflns_limit_h_min -7
_diffrn_reflns_limit_k_max 12
_diffrn_reflns_limit_k_min -14
_diffrn_reflns_limit_l_max 16
_diffrn_reflns_limit_l_min -11
_diffrn_reflns_number 6248
_diffrn_reflns_theta_full 67.05
_diffrn_reflns_theta_max 67.06
_diffrn_reflns_theta_min 3.57
_diffrn_source 'micro-focus sealed X-ray tube'
_diffrn_source_type 'SuperNova (Cu) X-ray Source'
_exptl_absorpt_coefficient_mu 1.696
_exptl_absorpt_correction_T_max 1.00000
_exptl_absorpt_correction_T_min 0.45500
_exptl_absorpt_correction_type multi-scan
_exptl_absorpt_process_details
;
CrysAlisPro 1.171.40.84a (Rigaku Oxford Diffraction, 2020)
Empirical absorption correction using spherical harmonics,
implemented in SCALE3 ABSPACK scaling algorithm.
;
_exptl_crystal_colour 'clear light colourless'
_exptl_crystal_density_diffrn 1.238
_exptl_crystal_density_method 'not measured'
_exptl_crystal_description plate
_exptl_crystal_F_000 360
_exptl_crystal_size_max 0.36
_exptl_crystal_size_mid 0.19
_exptl_crystal_size_min 0.01
_refine_diff_density_max 0.238
_refine_diff_density_min -0.393
_refine_diff_density_rms 0.067
_refine_ls_extinction_method none
_refine_ls_goodness_of_fit_ref 1.033
_refine_ls_hydrogen_treatment mixed
_refine_ls_matrix_type full
_refine_ls_number_parameters 208
_refine_ls_number_reflns 3198
_refine_ls_number_restraints 0
_refine_ls_restrained_S_all 1.033
_refine_ls_R_factor_all 0.0742
_refine_ls_R_factor_gt 0.0613
_refine_ls_shift/su_max 0.000
_refine_ls_shift/su_mean 0.000
_refine_ls_structure_factor_coef Fsqd
_refine_ls_weighting_details 'calc w=1/[\s^2^(Fo^2^)+(0.1182P)^2^+0.1164P] where P=(Fo^2^+2Fc^2^)/3'
_refine_ls_weighting_scheme calc
_refine_ls_wR_factor_gt 0.1682
_refine_ls_wR_factor_ref 0.1884
_reflns_number_gt 2530
_reflns_number_total 3198
_reflns_threshold_expression >2sigma(I)
_cod_data_source_file d2cc05882k2.cif
_cod_data_source_block exp_949
_cod_depositor_comments 'Adding full bibliography for 7131082--7131084.cif.'
_cod_original_cell_volume 897.20(12)
_cod_database_code 7131082
_chemical_oxdiff_formula 'C1 H1 O1 N1 S1'
_diffrn_oxdiff_digest_frames
;
01c4c80430fd04e867a4ac6991d7f8eef7000283abf
;
_reflns_odcompleteness_completeness 99.91
_reflns_odcompleteness_iscentric 1
_reflns_odcompleteness_theta 66.97
_olex2_refinement_description
;
1. Fixed Uiso
 At 1.2 times of:
  All C(H) groups, All C(H,H) groups
2.a Ternary CH refined with riding coordinates:
 C9(H9)
2.b Secondary CH2 refined with riding coordinates:
 C8(H8A,H8B), C10(H10A,H10B), C11(H11A,H11B), C12(H12A,H12B), C13(H13A,H13B),
 C15(H15A,H15B), C19(H19A,H19B), C20(H20A,H20B), C22(H22A,H22B), C23(H23A,H23B)
2.c Aromatic/amide H refined with riding coordinates:
 C2(H2), C3(H3), C5(H5), C6(H6), C16(H16)
;
_oxdiff_exptl_absorpt_empirical_details
;
Empirical correction (ABSPACK) includes:
- Absorption correction using spherical harmonics
- Frame scaling
;
_oxdiff_exptl_absorpt_empirical_full_max 1.897
_oxdiff_exptl_absorpt_empirical_full_min 0.491

loop_
_space_group_symop_id
_space_group_symop_operation_xyz
1 'x, y, z'
2 '-x, -y, -z'

loop_
_atom_site_label
_atom_site_type_symbol
_atom_site_fract_x
_atom_site_fract_y
_atom_site_fract_z
_atom_site_U_iso_or_equiv
_atom_site_adp_type
_atom_site_occupancy
_atom_site_symmetry_multiplicity
_atom_site_calc_flag
_atom_site_refinement_flags
_atom_site_disorder_assembly
_atom_site_disorder_group
C1 C 0.2128(4) 0.4942(2) 0.1189(2) 0.0554(6) Uani 1 1 d . . .
C2 C 0.3810(4) 0.5985(3) 0.1571(2) 0.0633(7) Uani 1 1 d . . .
H2 H 0.5095 0.5951 0.1270 0.076 Uiso 1 1 calc R . .
C3 C 0.3577(4) 0.7058(2) 0.2387(2) 0.0641(7) Uani 1 1 d . . .
H3 H 0.4705 0.7752 0.2642 0.077 Uiso 1 1 calc R . .
C4 C 0.1665(4) 0.7113(2) 0.2837(2) 0.0546(6) Uani 1 1 d . . .
C5 C -0.0011(4) 0.6077(3) 0.2460(2) 0.0613(6) Uani 1 1 d . . .
H5 H -0.1292 0.6115 0.2764 0.074 Uiso 1 1 calc R . .
C6 C 0.0209(4) 0.4995(3) 0.1641(2) 0.0642(7) Uani 1 1 d . . .
H6 H -0.0919 0.4301 0.1389 0.077 Uiso 1 1 calc R . .
C8 C 0.0915(4) 0.2796(2) -0.0007(2) 0.0625(7) Uani 1 1 d . . .
H8A H -0.0500 0.2925 -0.0296 0.075 Uiso 1 1 calc R . .
H8B H 0.0709 0.2549 0.0583 0.075 Uiso 1 1 calc R . .
C9 C 0.1733(4) 0.1804(3) -0.0869(2) 0.0606(6) Uani 1 1 d . . .
H9 H 0.1832 0.2046 -0.1477 0.073 Uiso 1 1 calc R . .
C10 C 0.3939(5) 0.1501(3) -0.0542(3) 0.0777(8) Uani 1 1 d . . .
H10A H 0.4058 0.1486 0.0169 0.093 Uiso 1 1 calc R . .
H10B H 0.5162 0.2102 -0.0541 0.093 Uiso 1 1 calc R . .
C11 C 0.3921(7) 0.0217(3) -0.1403(3) 0.0987(12) Uani 1 1 d . . .
H11A H 0.4470 0.0281 -0.2023 0.118 Uiso 1 1 calc R . .
H11B H 0.4839 -0.0236 -0.1119 0.118 Uiso 1 1 calc R . .
C12 C 0.1535(8) -0.0423(4) -0.1709(4) 0.1159(16) Uani 1 1 d . . .
H12A H 0.1124 -0.0841 -0.2488 0.139 Uiso 1 1 calc R . .
H12B H 0.1312 -0.1038 -0.1404 0.139 Uiso 1 1 calc R . .
C13 C 0.0148(5) 0.0547(3) -0.1276(2) 0.0748(8) Uani 1 1 d . . .
H13A H -0.0505 0.0452 -0.0690 0.090 Uiso 1 1 calc R . .
H13B H -0.1034 0.0483 -0.1839 0.090 Uiso 1 1 calc R . .
C15 C 0.2733(5) 0.8631(3) 0.5076(2) 0.0669(7) Uani 1 1 d . . .
H15A H 0.4295 0.8655 0.5029 0.080 Uiso 1 1 calc R . .
H15B H 0.2596 0.9411 0.5641 0.080 Uiso 1 1 calc R . .
C16 C 0.1951(4) 0.7589(3) 0.5396(2) 0.0635(7) Uani 1 1 d . . .
H16 H 0.0433 0.7296 0.5270 0.076 Uiso 1 1 calc R . .
C19 C 0.4509(7) 0.6018(6) 0.6903(5) 0.151(2) Uani 1 1 d . . .
H19A H 0.4328 0.6320 0.7654 0.181 Uiso 1 1 calc R . .
H19B H 0.4688 0.5156 0.6673 0.181 Uiso 1 1 calc R . .
C20 C 0.2547(5) 0.6091(3) 0.6255(3) 0.0817(9) Uani 1 1 d . . .
H20A H 0.1404 0.6330 0.6689 0.098 Uiso 1 1 calc R . .
H20B H 0.1965 0.5295 0.5659 0.098 Uiso 1 1 calc R . .
C21 C 0.3283(4) 0.7065(2) 0.5843(2) 0.0567(6) Uani 1 1 d . . .
C22 C 0.5754(5) 0.7389(3) 0.6108(3) 0.0800(9) Uani 1 1 d . . .
H22A H 0.6239 0.8281 0.6492 0.096 Uiso 1 1 calc R . .
H22B H 0.6394 0.7110 0.5455 0.096 Uiso 1 1 calc R . .
C23 C 0.6426(6) 0.6727(5) 0.6807(5) 0.1259(19) Uani 1 1 d . . .
H23A H 0.7445 0.6187 0.6488 0.151 Uiso 1 1 calc R . .
H23B H 0.7171 0.7328 0.7516 0.151 Uiso 1 1 calc R . .
O1 O -0.1053(3) 0.8413(2) 0.38823(18) 0.0794(6) Uani 1 1 d . . .
O2 O 0.2362(4) 0.95248(18) 0.36225(18) 0.0837(7) Uani 1 1 d . . .
O3 O 0.2522(3) 0.39217(17) 0.03738(17) 0.0676(5) Uani 1 1 d . . .
S1 S 0.12743(11) 0.85154(6) 0.38340(5) 0.0620(3) Uani 1 1 d . . .

loop_
_atom_site_aniso_label
_atom_site_aniso_U_11
_atom_site_aniso_U_22
_atom_site_aniso_U_33
_atom_site_aniso_U_23
_atom_site_aniso_U_13
_atom_site_aniso_U_12
C1 0.0535(13) 0.0534(13) 0.0613(15) 0.0295(12) 0.0004(11) 0.0042(10)
C2 0.0508(13) 0.0657(16) 0.0784(18) 0.0386(14) 0.0063(12) 0.0015(11)
C3 0.0553(14) 0.0575(15) 0.0763(18) 0.0325(14) -0.0044(12) -0.0054(11)
C4 0.0581(14) 0.0533(13) 0.0539(14) 0.0292(11) -0.0063(10) 0.0043(10)
C5 0.0542(14) 0.0628(15) 0.0661(16) 0.0286(13) 0.0064(12) 0.0028(11)
C6 0.0571(15) 0.0592(15) 0.0722(17) 0.0278(14) 0.0077(13) -0.0049(12)
C8 0.0585(15) 0.0587(15) 0.0656(16) 0.0254(13) 0.0015(12) 0.0005(11)
C9 0.0644(15) 0.0648(15) 0.0537(14) 0.0305(12) -0.0014(11) 0.0045(12)
C10 0.0712(18) 0.0755(19) 0.086(2) 0.0373(17) -0.0037(15) 0.0101(15)
C11 0.117(3) 0.079(2) 0.110(3) 0.041(2) 0.031(2) 0.032(2)
C12 0.133(4) 0.070(2) 0.121(3) 0.011(2) 0.055(3) -0.003(2)
C13 0.0771(19) 0.0735(18) 0.0626(17) 0.0252(15) -0.0030(14) -0.0054(14)
C15 0.0754(17) 0.0619(15) 0.0587(15) 0.0275(13) -0.0119(13) 0.0061(13)
C16 0.0537(14) 0.0781(17) 0.0624(16) 0.0373(14) -0.0012(11) 0.0059(12)
C19 0.095(3) 0.196(5) 0.210(6) 0.169(5) -0.040(3) -0.029(3)
C20 0.0651(17) 0.097(2) 0.100(2) 0.065(2) 0.0025(16) 0.0014(16)
C21 0.0574(14) 0.0588(14) 0.0549(14) 0.0258(11) 0.0048(11) 0.0087(11)
C22 0.0576(16) 0.081(2) 0.116(3) 0.060(2) 0.0030(16) 0.0063(14)
C23 0.069(2) 0.163(4) 0.194(5) 0.134(4) -0.007(3) 0.015(2)
O1 0.0716(13) 0.0749(13) 0.0782(14) 0.0199(11) -0.0090(10) 0.0214(10)
O2 0.1158(18) 0.0557(11) 0.0794(14) 0.0390(11) -0.0127(12) 0.0026(11)
O3 0.0626(11) 0.0616(11) 0.0772(13) 0.0287(10) 0.0123(9) 0.0035(9)
S1 0.0707(5) 0.0541(4) 0.0596(4) 0.0279(3) -0.0114(3) 0.0097(3)

loop_
_atom_type_symbol
_atom_type_description
_atom_type_scat_dispersion_real
_atom_type_scat_dispersion_imag
_atom_type_scat_source
C C 0.0181 0.0091 'International Tables Vol C Tables 4.2.6.8 and 6.1.1.4'
H H 0.0000 0.0000 'International Tables Vol C Tables 4.2.6.8 and 6.1.1.4'
O O 0.0492 0.0322 'International Tables Vol C Tables 4.2.6.8 and 6.1.1.4'
S S 0.3331 0.5567 'International Tables Vol C Tables 4.2.6.8 and 6.1.1.4'

loop_
_geom_angle_atom_site_label_1
_geom_angle_atom_site_label_2
_geom_angle_atom_site_label_3
_geom_angle
_geom_angle_site_symmetry_1
_geom_angle_site_symmetry_3
_geom_angle_publ_flag
C6 C1 C2 119.8(3) . . ?
O3 C1 C2 115.5(2) . . ?
O3 C1 C6 124.7(2) . . ?
C1 C2 H2 119.9 . . ?
C3 C2 C1 120.1(3) . . ?
C3 C2 H2 119.9 . . ?
C2 C3 H3 119.9 . . ?
C2 C3 C4 120.2(2) . . ?
C4 C3 H3 119.9 . . ?
C3 C4 S1 120.60(19) . . ?
C5 C4 C3 119.9(3) . . ?
C5 C4 S1 119.4(2) . . ?
C4 C5 H5 119.8 . . ?
C6 C5 C4 120.4(3) . . ?
C6 C5 H5 119.8 . . ?
C1 C6 H6 120.2 . . ?
C5 C6 C1 119.6(2) . . ?
C5 C6 H6 120.2 . . ?
H8A C8 H8B 108.4 . . ?
C9 C8 H8A 110.0 . . ?
C9 C8 H8B 110.0 . . ?
O3 C8 H8A 110.0 . . ?
O3 C8 H8B 110.0 . . ?
O3 C8 C9 108.5(2) . . ?
C8 C9 H9 108.6 . . ?
C8 C9 C10 116.3(2) . . ?
C8 C9 C13 111.5(2) . . ?
C10 C9 H9 108.6 . . ?
C10 C9 C13 103.0(2) . . ?
C13 C9 H9 108.6 . . ?
C9 C10 H10A 111.0 . . ?
C9 C10 H10B 111.0 . . ?
C9 C10 C11 103.7(3) . . ?
H10A C10 H10B 109.0 . . ?
C11 C10 H10A 111.0 . . ?
C11 C10 H10B 111.0 . . ?
C10 C11 H11A 110.7 . . ?
C10 C11 H11B 110.7 . . ?
H11A C11 H11B 108.8 . . ?
C12 C11 C10 105.3(3) . . ?
C12 C11 H11A 110.7 . . ?
C12 C11 H11B 110.7 . . ?
C11 C12 H12A 110.2 . . ?
C11 C12 H12B 110.2 . . ?
H12A C12 H12B 108.5 . . ?
C13 C12 C11 107.7(3) . . ?
C13 C12 H12A 110.2 . . ?
C13 C12 H12B 110.2 . . ?
C9 C13 H13A 110.6 . . ?
C9 C13 H13B 110.6 . . ?
C12 C13 C9 105.8(3) . . ?
C12 C13 H13A 110.6 . . ?
C12 C13 H13B 110.6 . . ?
H13A C13 H13B 108.7 . . ?
H15A C15 H15B 107.6 . . ?
C16 C15 H15A 108.6 . . ?
C16 C15 H15B 108.6 . . ?
C16 C15 S1 114.49(19) . . ?
S1 C15 H15A 108.6 . . ?
S1 C15 H15B 108.6 . . ?
C15 C16 H16 118.0 . . ?
C21 C16 C15 124.0(3) . . ?
C21 C16 H16 118.0 . . ?
H19A C19 H19B 108.0 . . ?
C20 C19 H19A 109.4 . . ?
C20 C19 H19B 109.4 . . ?
C23 C19 H19A 109.4 . . ?
C23 C19 H19B 109.4 . . ?
C23 C19 C20 111.3(3) . . ?
C19 C20 H20A 110.6 . . ?
C19 C20 H20B 110.6 . . ?
C19 C20 C21 105.7(3) . . ?
H20A C20 H20B 108.7 . . ?
C21 C20 H20A 110.6 . . ?
C21 C20 H20B 110.6 . . ?
C16 C21 C20 125.3(3) . . ?
C16 C21 C22 126.6(2) . . ?
C22 C21 C20 108.0(2) . . ?
C21 C22 H22A 110.7 . . ?
C21 C22 H22B 110.7 . . ?
C21 C22 C23 105.3(3) . . ?
H22A C22 H22B 108.8 . . ?
C23 C22 H22A 110.7 . . ?
C23 C22 H22B 110.7 . . ?
C19 C23 C22 108.9(3) . . ?
C19 C23 H23A 109.9 . . ?
C19 C23 H23B 109.9 . . ?
C22 C23 H23A 109.9 . . ?
C22 C23 H23B 109.9 . . ?
H23A C23 H23B 108.3 . . ?
C1 O3 C8 118.1(2) . . ?
C4 S1 C15 106.51(13) . . ?
O1 S1 C4 107.66(12) . . ?
O1 S1 C15 108.74(15) . . ?
O1 S1 O2 118.91(14) . . ?
O2 S1 C4 107.93(13) . . ?
O2 S1 C15 106.46(13) . . ?

loop_
_geom_bond_atom_site_label_1
_geom_bond_atom_site_label_2
_geom_bond_distance
_geom_bond_site_symmetry_2
_geom_bond_publ_flag
C1 C2 1.393(4) . ?
C1 C6 1.392(4) . ?
C1 O3 1.362(3) . ?
C2 H2 0.9300 . ?
C2 C3 1.367(4) . ?
C3 H3 0.9300 . ?
C3 C4 1.386(4) . ?
C4 C5 1.386(4) . ?
C4 S1 1.761(3) . ?
C5 H5 0.9300 . ?
C5 C6 1.374(4) . ?
C6 H6 0.9300 . ?
C8 H8A 0.9700 . ?
C8 H8B 0.9700 . ?
C8 C9 1.495(4) . ?
C8 O3 1.434(3) . ?
C9 H9 0.9800 . ?
C9 C10 1.511(4) . ?
C9 C13 1.537(4) . ?
C10 H10A 0.9700 . ?
C10 H10B 0.9700 . ?
C10 C11 1.520(5) . ?
C11 H11A 0.9700 . ?
C11 H11B 0.9700 . ?
C11 C12 1.502(6) . ?
C12 H12A 0.9700 . ?
C12 H12B 0.9700 . ?
C12 C13 1.495(5) . ?
C13 H13A 0.9700 . ?
C13 H13B 0.9700 . ?
C15 H15A 0.9700 . ?
C15 H15B 0.9700 . ?
C15 C16 1.501(4) . ?
C15 S1 1.772(3) . ?
C16 H16 0.9300 . ?
C16 C21 1.316(4) . ?
C19 H19A 0.9700 . ?
C19 H19B 0.9700 . ?
C19 C20 1.447(5) . ?
C19 C23 1.412(5) . ?
C20 H20A 0.9700 . ?
C20 H20B 0.9700 . ?
C20 C21 1.508(4) . ?
C21 C22 1.492(4) . ?
C22 H22A 0.9700 . ?
C22 H22B 0.9700 . ?
C22 C23 1.502(5) . ?
C23 H23A 0.9700 . ?
C23 H23B 0.9700 . ?
O1 S1 1.437(2) . ?
O2 S1 1.438(2) . ?

loop_
_geom_torsion_atom_site_label_1
_geom_torsion_atom_site_label_2
_geom_torsion_atom_site_label_3
_geom_torsion_atom_site_label_4
_geom_torsion
_geom_torsion_site_symmetry_1
_geom_torsion_site_symmetry_2
_geom_torsion_site_symmetry_3
_geom_torsion_site_symmetry_4
_geom_torsion_publ_flag
C1 C2 C3 C4 -0.1(4) . . . . ?
C2 C1 C6 C5 0.1(4) . . . . ?
C2 C1 O3 C8 176.1(2) . . . . ?
C2 C3 C4 C5 0.2(4) . . . . ?
C2 C3 C4 S1 -176.3(2) . . . . ?
C3 C4 C5 C6 -0.1(4) . . . . ?
C3 C4 S1 C15 -82.3(2) . . . . ?
C3 C4 S1 O1 161.2(2) . . . . ?
C3 C4 S1 O2 31.7(2) . . . . ?
C4 C5 C6 C1 0.0(4) . . . . ?
C5 C4 S1 C15 101.2(2) . . . . ?
C5 C4 S1 O1 -15.3(2) . . . . ?
C5 C4 S1 O2 -144.8(2) . . . . ?
C6 C1 C2 C3 0.0(4) . . . . ?
C6 C1 O3 C8 -3.9(4) . . . . ?
C8 C9 C10 C11 160.3(3) . . . . ?
C8 C9 C13 C12 -154.7(3) . . . . ?
C9 C8 O3 C1 -178.2(2) . . . . ?
C9 C10 C11 C12 -33.0(4) . . . . ?
C10 C9 C13 C12 -29.3(4) . . . . ?
C10 C11 C12 C13 14.6(5) . . . . ?
C11 C12 C13 C9 9.1(4) . . . . ?
C13 C9 C10 C11 38.1(3) . . . . ?
C15 C16 C21 C20 174.8(3) . . . . ?
C15 C16 C21 C22 -0.3(5) . . . . ?
C16 C15 S1 C4 -60.4(3) . . . . ?
C16 C15 S1 O1 55.4(3) . . . . ?
C16 C15 S1 O2 -175.4(2) . . . . ?
C16 C21 C22 C23 168.3(4) . . . . ?
C19 C20 C21 C16 -166.4(4) . . . . ?
C19 C20 C21 C22 9.5(5) . . . . ?
C20 C19 C23 C22 3.4(7) . . . . ?
C20 C21 C22 C23 -7.5(4) . . . . ?
C21 C22 C23 C19 2.7(6) . . . . ?
C23 C19 C20 C21 -8.0(7) . . . . ?
O3 C1 C2 C3 179.9(2) . . . . ?
O3 C1 C6 C5 -179.9(2) . . . . ?
O3 C8 C9 C10 59.3(3) . . . . ?
O3 C8 C9 C13 177.0(2) . . . . ?
S1 C4 C5 C6 176.4(2) . . . . ?
S1 C15 C16 C21 140.2(3) . . . . ?
